data_1100474
loop_
_publ_author_name
'M\"ohlen, M.'
'Harms, K.'
'Dehnicke, K.'
'Magull, J.'
'Goesmann, H.'
'Fenske, D.'

_publ_section_title
;
 Phosphanimin- und Phosphaniminato-Komplexe von Bor. Synthese und
 Kristallstrukturen von [BF~3~(Me~3~SiNPEt~3~)], [BCl~2~(NPPh~3~)]~2~,
 [BCl~2~(NPEt~3~)]~2~, [B~2~Cl~3~(NPEt~3~)~2~]^+^BCl~4~^-^ und
 [B~2~Cl~2~(NPiPr~3~)~3~]^+^BCl~4~^-^
;
_journal_coden_ASTM ZAACAB
_journal_issue 10
_journal_name_full
;
 Zeitschrift fuer Anorganische und Allgemeine Chemie
;
_journal_page_first 1692
_journal_page_last 1700
_journal_paper_doi 10.1002/zaac.19966221011
_journal_volume 622
_journal_year 1996
_chemical_formula_sum 'C12 H30 B3 Cl7 N2 P2'
_space_group_IT_number 61
_symmetry_cell_setting orthorhombic
_symmetry_Int_Tables_number 61
_symmetry_space_group_name_Hall '-P 2ac 2ab'
_symmetry_space_group_name_H-M 'P b c a'
_cell_angle_alpha 90
_cell_angle_beta 90
_cell_angle_gamma 90
_cell_formula_units_Z 8
_cell_length_a 13.093(2)
_cell_length_b 16.198(4)
_cell_length_c 24.107(4)
_cod_database_code 1100474

loop_
_symmetry_equiv_pos_site_id
_symmetry_equiv_pos_as_xyz
1 x,y,z
2 1/2-x,-y,1/2+z
3 1/2+x,1/2-y,-z
4 -x,1/2+y,1/2-z
5 -x,-y,-z
6 -1/2+x,y,-1/2-z
7 -1/2-x,-1/2+y,z
8 x,-1/2-y,-1/2+z

loop_
_atom_site_label
_atom_site_type_symbol
_atom_site_fract_x
_atom_site_fract_y
_atom_site_fract_z
C1 C 0.3349(2) 0.1405(1) 0.3601(1)
C2 C 0.2385(2) 0.0934(2) 0.3769(1)
C3 C 0.2036(2) 0.2699(1) 0.3128(1)
C4 C 0.2111(2) 0.3253(2) 0.3642(1)
C5 C 0.4260(2) 0.2741(1) 0.2978(1)
C6 C 0.4246(2) 0.3342(2) 0.2492(1)
C7 C 0.1813(2) -0.0442(1) 0.1254(1)
C8 C 0.0794(2) -0.0026(2) 0.1365(1)
C9 C 0.3969(2) -0.0359(1) 0.1029(1)
C10 C 0.4901(2) 0.0121(4) 0.0822(1)
C11 C 0.2590(2) 0.0895(1) 0.0551(1)
C12 C 0.2478(2) 0.0404(2) 0.0010(1)
B1 B 0.3577(2) 0.0741(1) 0.2247(1)
B2 B 0.2620(2) 0.1590(1) 0.1911(1)
B3 B 0.4263(2) 0.2145(2) 0.5161(1)
Cl1 Cl 0.3244(1) -0.0240(1) 0.2597(1)
Cl2 Cl 0.4997(1) 0.0847(1) 0.2237(1)
Cl3 Cl 0.1847(1) 0.2352(1) 0.1612(1)
Cl4 Cl 0.2863(1) 0.2031(1) 0.5090(1)
Cl5 Cl 0.4892(1) 0.1156(1) 0.5008(1)
Cl6 Cl 0.4575(1) 0.2472(1) 0.5882(1)
Cl7 Cl 0.4707(1) 0.2953(1) 0.4666(1)
P1 P 0.3160(1) 0.2085(1) 0.3023(1)
P2 P 0.2852(1) 0.0261(1) 0.1138(1)
N1 N 0.3024(1) 0.1526(1) 0.2463(1)
N2 N 0.3052(1) 0.0860(1) 0.1676(1)
H1 H 0.3885(2) 0.1007(1) 0.3507(1)
H2 H 0.3588(2) 0.1729(1) 0.3919(1)
H3 H 0.1906(6) 0.1311(3) 0.3942(7)
H4 H 0.2563(3) 0.0499(8) 0.4029(6)
H5 H 0.2073(8) 0.0692(10) 0.3442(2)
H6 H 0.1924(2) 0.3045(1) 0.2800(1)
H7 H 0.1445(2) 0.2333(1) 0.3168(1)
H8 H 0.1477(5) 0.3555(8) 0.3688(4)
H9 H 0.2670(9) 0.3640(7) 0.3596(3)
H10 H 0.2233(13) 0.2915(2) 0.3968(1)
H11 H 0.4317(2) 0.3058(1) 0.3323(1)
H12 H 0.4871(2) 0.2394(1) 0.2948(1)
H13 H 0.4875(7) 0.3658(9) 0.2488(5)
H14 H 0.3670(9) 0.3715(8) 0.2530(5)
H15 H 0.4182(16) 0.3036(2) 0.2147(1)
H16 H 0.1742(2) -0.0798(1) 0.0927(1)
H17 H 0.1982(2) -0.0797(1) 0.1570(1)
H18 H 0.0273(3) -0.0443(2) 0.1422(8)
H19 H 0.0609(7) 0.0316(9) 0.1050(3)
H20 H 0.0848(4) 0.0316(9) 0.1694(5)
H21 H 0.4147(2) -0.0631(1) 0.1379(1)
H22 H 0.3807(2) -0.0791(1) 0.0759(1)
H23 H 0.5488(4) -0.0244(4) 0.0808(8)
H24 H 0.5042(9) 0.0576(8) 0.1073(5)
H25 H 0.4764(6) 0.0336(10) 0.0454(4)
H26 H 0.1958(2) 0.1204(1) 0.0618(1)
H27 H 0.3144(2) 0.1297(1) 0.0507(1)
H28 H 0.2389(14) 0.0782(2) -0.0299(1)
H29 H 0.1887(8) 0.0044(8) 0.0035(3)
H30 H 0.3086(6) 0.0073(9) -0.0050(4)

loop_
_atom_type_symbol
_atom_type_radius_bond
C 0.68
H 0.23
B 0.78
Cl 0.99
N 0.68
P 1.05
